data_4334617
loop_
_publ_author_name
'Emily V. Eames'
'Ra\'ul Hern\'andez S\'anchez'
'Theodore A. Betley'

_publ_section_title
;
 Metal Atom Lability in Polynuclear Complexes
;
_journal_name_full 'Inorganic Chemistry'
_journal_page_first 5006
_journal_page_last 5012
_journal_paper_doi 10.1021/ic302694y
_journal_volume 52
_journal_year 2013
_chemical_formula_sum 'C92 H87 Cl2 Co4 Fe2 N17'
_chemical_formula_weight 1849.11
_chemical_name_systematic
; 
 ? 
;
_space_group_IT_number 2
_symmetry_cell_setting triclinic
_symmetry_space_group_name_Hall '-P 1'
_symmetry_space_group_name_H-M 'P -1'
_atom_sites_solution_hydrogens geom
_atom_sites_solution_primary direct
_atom_sites_solution_secondary difmap
_audit_creation_method SHELXL-97
_cell_angle_alpha 73.4180(10)
_cell_angle_beta 82.2320(10)
_cell_angle_gamma 67.0980(10)
_cell_formula_units_Z 1
_cell_length_a 11.1826(10)
_cell_length_b 11.8436(11)
_cell_length_c 17.5880(16)
_cell_measurement_reflns_used 10185
_cell_measurement_temperature 100(2)
_cell_measurement_theta_max 27.4545
_cell_measurement_theta_min 2.227
_cell_volume 2055.8(3)
_computing_cell_refinement 'Bruker SAINT'
_computing_data_collection 'Bruker SMART'
_computing_data_reduction 'Bruker SAINT'
_computing_molecular_graphics XP
_computing_publication_material XCIF
_computing_structure_refinement 'SHELXL-97 (Sheldrick, 2008)'
_computing_structure_solution 'SHELXS-97 (Sheldrick, 2008)'
_diffrn_ambient_temperature 100(2)
_diffrn_measured_fraction_theta_full 0.999
_diffrn_measured_fraction_theta_max 0.999
_diffrn_measurement_device_type 'CCD area detector'
_diffrn_measurement_method 'phi and omega scans'
_diffrn_radiation_monochromator graphite
_diffrn_radiation_source 'fine-focus sealed tube'
_diffrn_radiation_type MoK\a
_diffrn_radiation_wavelength 0.71073
_diffrn_reflns_av_R_equivalents 0.0432
_diffrn_reflns_av_sigmaI/netI 0.0540
_diffrn_reflns_limit_h_max 14
_diffrn_reflns_limit_h_min -14
_diffrn_reflns_limit_k_max 15
_diffrn_reflns_limit_k_min -15
_diffrn_reflns_limit_l_max 22
_diffrn_reflns_limit_l_min -21
_diffrn_reflns_number 28481
_diffrn_reflns_theta_full 27.50
_diffrn_reflns_theta_max 27.50
_diffrn_reflns_theta_min 1.93
_exptl_absorpt_coefficient_mu 1.256
_exptl_absorpt_correction_T_max 0.9515
_exptl_absorpt_correction_T_min 0.7442
_exptl_absorpt_correction_type multi-scan
_exptl_absorpt_process_details 'SADABS (Bruker AXS, 2004)'
_exptl_crystal_colour brown
_exptl_crystal_density_diffrn 1.494
_exptl_crystal_description plate
_exptl_crystal_F_000 952
_exptl_crystal_size_max 0.25
_exptl_crystal_size_mid 0.20
_exptl_crystal_size_min 0.04
_refine_diff_density_max 0.711
_refine_diff_density_min -0.959
_refine_diff_density_rms 0.077
_refine_ls_extinction_method none
_refine_ls_goodness_of_fit_ref 1.046
_refine_ls_hydrogen_treatment riding
_refine_ls_matrix_type full
_refine_ls_number_parameters 562
_refine_ls_number_reflns 9445
_refine_ls_number_restraints 0
_refine_ls_restrained_S_all 1.046
_refine_ls_R_factor_all 0.0751
_refine_ls_R_factor_gt 0.0411
_refine_ls_shift/su_max 0.001
_refine_ls_shift/su_mean 0.000
_refine_ls_structure_factor_coef Fsqd
_refine_ls_weighting_details 'calc w=1/[\s^2^(Fo^2^)+(0.0360P)^2^+1.1925P] where P=(Fo^2^+2Fc^2^)/3'
_refine_ls_weighting_scheme calc
_refine_ls_wR_factor_gt 0.0830
_refine_ls_wR_factor_ref 0.0948
_reflns_number_gt 6576
_reflns_number_total 9445
_reflns_threshold_expression >2sigma(I)
_cod_data_source_file ic302694y_si_002_4.cif
_cod_data_source_block FeCo2LClacn
_cod_database_code 4334617

loop_
_symmetry_equiv_pos_as_xyz
'x, y, z'
'-x, -y, -z'

loop_
_atom_site_label
_atom_site_type_symbol
_atom_site_fract_x
_atom_site_fract_y
_atom_site_fract_z
_atom_site_U_iso_or_equiv
_atom_site_adp_type
_atom_site_occupancy
_atom_site_symmetry_multiplicity
_atom_site_calc_flag
_atom_site_refinement_flags
_atom_site_disorder_assembly
_atom_site_disorder_group
Co3 Co 0.46891(4) 0.65930(3) 0.69001(2) 0.02177(10) Uani 1 1 d . . .
Co2 Co 0.38220(4) 0.51468(3) 0.68529(2) 0.02424(10) Uani 1 1 d . . .
Fe1 Fe 0.42884(4) 0.51773(4) 0.82107(3) 0.02922(12) Uani 1 1 d . . .
N1L N 0.5292(3) 0.3929(3) 0.92545(17) 0.0424(7) Uani 1 1 d . . .
N6 N 0.2417(2) 0.4643(2) 0.71710(14) 0.0277(6) Uani 1 1 d . . .
N5 N 0.4686(2) 0.80646(19) 0.70914(13) 0.0194(5) Uani 1 1 d . . .
N4 N 0.3175(2) 0.6964(2) 0.62329(13) 0.0215(5) Uani 1 1 d . . .
N1 N 0.5357(2) 0.5333(2) 0.62820(13) 0.0214(5) Uani 1 1 d . . .
N2 N 0.5857(2) 0.5698(2) 0.77578(14) 0.0229(5) Uani 1 1 d . . .
N3 N 0.4726(2) 0.3697(2) 0.76735(14) 0.0270(6) Uani 1 1 d . . .
C12 C 0.1862(3) 0.7825(3) 0.62853(18) 0.0247(6) Uani 1 1 d . . .
C20 C 0.6942(3) 0.7123(3) 0.90506(19) 0.0327(7) Uani 1 1 d . . .
H20 H 0.7426 0.6887 0.9513 0.039 Uiso 1 1 calc R . .
C28 C 0.3041(3) 1.0818(3) 0.54730(19) 0.0293(7) Uani 1 1 d . . .
H28 H 0.3064 1.1047 0.4909 0.035 Uiso 1 1 calc R . .
C17 C 0.0950(3) 0.8086(3) 0.57336(18) 0.0262(7) Uani 1 1 d . . .
H17 H 0.1194 0.7685 0.5310 0.031 Uiso 1 1 calc R . .
C29 C 0.3911(3) 0.9671(2) 0.58808(17) 0.0232(6) Uani 1 1 d . . .
H29 H 0.4537 0.9123 0.5595 0.028 Uiso 1 1 calc R . .
C11 C 0.3821(3) 0.7078(2) 0.54711(16) 0.0201(6) Uani 1 1 d . . .
C23 C 0.5407(3) 0.7850(2) 0.77340(16) 0.0213(6) Uani 1 1 d . . .
C14 C 0.0202(3) 0.9210(3) 0.6985(2) 0.0351(8) Uani 1 1 d . . .
H14 H -0.0055 0.9593 0.7417 0.042 Uiso 1 1 calc R . .
C37 C 0.0175(3) 0.6093(3) 0.7325(2) 0.0366(8) Uani 1 1 d . . .
H37 H 0.0409 0.6219 0.7785 0.044 Uiso 1 1 calc R . .
C19 C 0.6803(3) 0.6200(3) 0.87693(18) 0.0290(7) Uani 1 1 d . . .
H19 H 0.7223 0.5328 0.9025 0.035 Uiso 1 1 calc R . .
C39 C -0.1444(3) 0.6517(3) 0.6405(2) 0.0381(8) Uani 1 1 d . . .
H39 H -0.2313 0.6937 0.6232 0.046 Uiso 1 1 calc R . .
C30 C 0.3937(3) 0.2997(3) 0.80568(18) 0.0320(7) Uani 1 1 d . . .
C13 C 0.1473(3) 0.8369(3) 0.69291(18) 0.0291(7) Uani 1 1 d . . .
H13 H 0.2073 0.8167 0.7327 0.035 Uiso 1 1 calc R . .
C24 C 0.3880(3) 0.9313(2) 0.67047(17) 0.0212(6) Uani 1 1 d . . .
C3 C 0.6663(3) 0.4364(2) 0.63904(16) 0.0238(6) Uani 1 1 d . . .
H3A H 0.7300 0.4767 0.6152 0.029 Uiso 1 1 calc R . .
H3B H 0.6751 0.3731 0.6100 0.029 Uiso 1 1 calc R . .
C7 C 0.5895(3) 0.6110(2) 0.48385(16) 0.0205(6) Uani 1 1 d . . .
H7 H 0.6722 0.5447 0.4855 0.025 Uiso 1 1 calc R . .
C21 C 0.6371(3) 0.8397(3) 0.86547(19) 0.0297(7) Uani 1 1 d . . .
H21 H 0.6509 0.9022 0.8833 0.036 Uiso 1 1 calc R . .
C2 C 0.6997(3) 0.3680(2) 0.72532(17) 0.0261(6) Uani 1 1 d . . .
C38 C -0.1088(3) 0.6709(3) 0.7069(2) 0.0404(9) Uani 1 1 d . . .
H38 H -0.1715 0.7266 0.7349 0.048 Uiso 1 1 calc R . .
C27 C 0.2138(3) 1.1635(3) 0.5881(2) 0.0318(7) Uani 1 1 d . . .
H27 H 0.1526 1.2414 0.5601 0.038 Uiso 1 1 calc R . .
C6 C 0.5071(3) 0.6128(2) 0.55009(16) 0.0205(6) Uani 1 1 d . . .
C40 C -0.0520(3) 0.5706(3) 0.59926(19) 0.0344(7) Uani 1 1 d . . .
H40 H -0.0759 0.5572 0.5537 0.041 Uiso 1 1 calc R . .
C41 C 0.0746(3) 0.5096(3) 0.62460(18) 0.0291(7) Uani 1 1 d . . .
H41 H 0.1373 0.4541 0.5964 0.035 Uiso 1 1 calc R . .
C15 C -0.0685(3) 0.9494(3) 0.6425(2) 0.0353(8) Uani 1 1 d . . .
H15 H -0.1547 1.0075 0.6468 0.042 Uiso 1 1 calc R . .
C4 C 0.7053(3) 0.4559(2) 0.77347(17) 0.0242(6) Uani 1 1 d . . .
H4A H 0.7267 0.4052 0.8287 0.029 Uiso 1 1 calc R . .
H4B H 0.7777 0.4850 0.7514 0.029 Uiso 1 1 calc R . .
C33 C 0.2158(4) 0.1901(3) 0.8782(2) 0.0491(10) Uani 1 1 d . . .
H33 H 0.1549 0.1527 0.9039 0.059 Uiso 1 1 calc R . .
C8 C 0.5498(3) 0.7070(3) 0.41497(17) 0.0234(6) Uani 1 1 d . . .
H8 H 0.6058 0.7062 0.3692 0.028 Uiso 1 1 calc R . .
C18 C 0.6053(3) 0.6551(2) 0.81167(17) 0.0223(6) Uani 1 1 d . . .
C31 C 0.4333(4) 0.1862(3) 0.86508(18) 0.0373(8) Uani 1 1 d . . .
H31 H 0.5214 0.1462 0.8804 0.045 Uiso 1 1 calc R . .
C1 C 0.8395(3) 0.2693(3) 0.72480(18) 0.0311(7) Uani 1 1 d . . .
H1A H 0.8420 0.2078 0.6968 0.047 Uiso 1 1 calc R . .
H1B H 0.8668 0.2251 0.7795 0.047 Uiso 1 1 calc R . .
H1C H 0.8985 0.3124 0.6978 0.047 Uiso 1 1 calc R . .
C1L C 0.5801(3) 0.3147(3) 0.9784(2) 0.0354(8) Uani 1 1 d . . .
C16 C -0.0315(3) 0.8927(3) 0.57945(19) 0.0307(7) Uani 1 1 d . . .
H16 H -0.0927 0.9114 0.5407 0.037 Uiso 1 1 calc R . .
C5 C 0.6125(3) 0.2935(3) 0.76454(17) 0.0278(7) Uani 1 1 d . . .
H5A H 0.6256 0.2290 0.7356 0.033 Uiso 1 1 calc R . .
H5B H 0.6412 0.2479 0.8195 0.033 Uiso 1 1 calc R . .
C34 C 0.1741(4) 0.3020(3) 0.81791(19) 0.0406(9) Uani 1 1 d . . .
H34 H 0.0861 0.3402 0.8024 0.049 Uiso 1 1 calc R . .
C22 C 0.5610(3) 0.8764(3) 0.80101(17) 0.0231(6) Uani 1 1 d . . .
H22 H 0.5220 0.9638 0.7750 0.028 Uiso 1 1 calc R . .
C35 C 0.2647(3) 0.3573(3) 0.78051(18) 0.0328(8) Uani 1 1 d . . .
C36 C 0.1106(3) 0.5290(3) 0.69113(18) 0.0296(7) Uani 1 1 d . . .
C9 C 0.4293(3) 0.8039(3) 0.41235(17) 0.0231(6) Uani 1 1 d . . .
H9 H 0.4043 0.8706 0.3654 0.028 Uiso 1 1 calc R . .
C2L C 0.6473(3) 0.2118(3) 1.0440(2) 0.0376(8) Uani 1 1 d . . .
H2LA H 0.7164 0.1455 1.0233 0.056 Uiso 1 1 calc R . .
H2LB H 0.5857 0.1765 1.0767 0.056 Uiso 1 1 calc R . .
H2LC H 0.6854 0.2437 1.0763 0.056 Uiso 1 1 calc R . .
C10 C 0.3441(3) 0.8042(2) 0.47846(16) 0.0216(6) Uani 1 1 d . . .
H10 H 0.2609 0.8700 0.4762 0.026 Uiso 1 1 calc R . .
C25 C 0.2988(3) 1.0159(3) 0.71162(18) 0.0237(6) Uani 1 1 d . . .
H25 H 0.2971 0.9943 0.7680 0.028 Uiso 1 1 calc R . .
C26 C 0.2133(3) 1.1309(3) 0.67010(19) 0.0290(7) Uani 1 1 d . . .
H26 H 0.1535 1.1882 0.6983 0.035 Uiso 1 1 calc R . .
C32 C 0.3433(4) 0.1325(3) 0.9014(2) 0.0473(10) Uani 1 1 d . . .
H32 H 0.3693 0.0560 0.9423 0.057 Uiso 1 1 calc R . .
Cl40 Cl 0.23943(9) 0.60567(10) 0.88116(6) 0.0536(3) Uani 1 1 d . . .
N1A N 0.7837(6) 0.0266(5) 0.9182(4) 0.0282(14) Uani 0.501(6) 1 d P A 1
C1A C 0.8976(7) -0.0057(7) 0.9061(4) 0.0262(16) Uani 0.501(6) 1 d P A 1
C2S C 0.9890(6) 0.4283(6) 0.9656(4) 0.0422(17) Uani 0.50 1 d P . .
H2SA H 0.9359 0.5145 0.9374 0.063 Uiso 0.50 1 calc PR . .
H2SB H 1.0797 0.4094 0.9471 0.063 Uiso 0.50 1 calc PR . .
H2SC H 0.9829 0.4217 1.0227 0.063 Uiso 0.50 1 calc PR . .
N1S N 0.9057(5) 0.2676(5) 0.9374(3) 0.0339(12) Uani 0.50 1 d P . .
C2A C 1.0321(6) -0.0348(5) 0.8912(4) 0.0316(17) Uani 0.501(6) 1 d P A 1
H2AA H 1.0461 0.0311 0.8466 0.047 Uiso 0.501(6) 1 calc PR A 1
H2AB H 1.0713 -0.1169 0.8780 0.047 Uiso 0.501(6) 1 calc PR A 1
H2AC H 1.0723 -0.0389 0.9386 0.047 Uiso 0.501(6) 1 calc PR A 1
C1S C 0.9420(5) 0.3379(6) 0.9502(4) 0.0304(14) Uani 0.50 1 d P . .
C2B C 0.9599(9) -0.1914(7) 0.9278(5) 0.074(2) Uani 0.499(6) 1 d P A 2
H2BA H 0.9487 -0.2042 0.8769 0.110 Uiso 0.499(6) 1 calc PR A 2
H2BB H 0.9228 -0.2426 0.9708 0.110 Uiso 0.499(6) 1 calc PR A 2
H2BC H 1.0527 -0.2174 0.9363 0.110 Uiso 0.499(6) 1 calc PR A 2
C1B C 0.8970(12) -0.0644(10) 0.9268(6) 0.074(2) Uani 0.499(6) 1 d P A 2
N1B N 0.8468(11) 0.0389(9) 0.9216(6) 0.074(2) Uani 0.499(6) 1 d P A 2

loop_
_atom_site_aniso_label
_atom_site_aniso_U_11
_atom_site_aniso_U_22
_atom_site_aniso_U_33
_atom_site_aniso_U_23
_atom_site_aniso_U_13
_atom_site_aniso_U_12
Co3 0.0276(2) 0.01992(18) 0.0249(2) -0.01246(16) 0.00990(16) -0.01491(16)
Co2 0.0338(2) 0.02372(19) 0.0251(2) -0.01359(16) 0.01417(17) -0.02066(17)
Fe1 0.0444(3) 0.0297(2) 0.0265(2) -0.01732(19) 0.0182(2) -0.0263(2)
N1L 0.072(2) 0.0420(16) 0.0288(16) -0.0149(14) 0.0172(15) -0.0400(16)
N6 0.0396(15) 0.0345(13) 0.0247(13) -0.0183(11) 0.0165(11) -0.0281(12)
N5 0.0224(12) 0.0168(11) 0.0227(13) -0.0090(9) 0.0054(10) -0.0102(9)
N4 0.0254(12) 0.0234(11) 0.0237(13) -0.0146(10) 0.0132(10) -0.0158(10)
N1 0.0274(12) 0.0195(11) 0.0234(13) -0.0124(10) 0.0122(10) -0.0144(10)
N2 0.0292(13) 0.0180(11) 0.0259(13) -0.0108(10) 0.0095(10) -0.0130(10)
N3 0.0438(15) 0.0221(12) 0.0242(13) -0.0119(10) 0.0131(11) -0.0220(11)
C12 0.0252(15) 0.0240(14) 0.0342(17) -0.0152(13) 0.0138(13) -0.0183(12)
C20 0.0341(17) 0.0293(16) 0.0364(19) -0.0128(14) -0.0079(14) -0.0082(14)
C28 0.0384(17) 0.0298(15) 0.0286(17) -0.0075(13) -0.0021(14) -0.0214(14)
C17 0.0251(15) 0.0268(14) 0.0351(17) -0.0171(13) 0.0152(13) -0.0172(12)
C29 0.0273(15) 0.0229(14) 0.0267(16) -0.0117(12) 0.0041(12) -0.0147(12)
C11 0.0256(14) 0.0245(13) 0.0222(15) -0.0156(12) 0.0106(11) -0.0186(12)
C23 0.0220(14) 0.0219(13) 0.0249(15) -0.0116(12) 0.0080(12) -0.0121(11)
C14 0.0367(18) 0.0330(16) 0.047(2) -0.0263(15) 0.0243(16) -0.0214(14)
C37 0.047(2) 0.0469(19) 0.039(2) -0.0267(16) 0.0257(16) -0.0389(17)
C19 0.0332(16) 0.0220(14) 0.0337(18) -0.0104(13) 0.0028(14) -0.0111(13)
C39 0.0381(18) 0.0347(17) 0.052(2) -0.0141(16) 0.0152(16) -0.0277(15)
C30 0.057(2) 0.0293(16) 0.0247(16) -0.0147(13) 0.0182(15) -0.0319(16)
C13 0.0340(16) 0.0310(15) 0.0329(18) -0.0189(14) 0.0183(14) -0.0217(14)
C24 0.0234(14) 0.0221(13) 0.0265(16) -0.0115(12) 0.0043(12) -0.0153(12)
C3 0.0301(15) 0.0194(13) 0.0252(16) -0.0119(12) 0.0095(12) -0.0116(12)
C7 0.0212(13) 0.0213(13) 0.0246(15) -0.0123(12) 0.0082(11) -0.0122(11)
C21 0.0301(16) 0.0244(15) 0.0417(19) -0.0191(14) -0.0010(14) -0.0099(13)
C2 0.0378(17) 0.0158(13) 0.0264(16) -0.0089(12) 0.0076(13) -0.0121(12)
C38 0.0400(19) 0.0401(18) 0.058(2) -0.0285(17) 0.0305(17) -0.0321(16)
C27 0.0352(17) 0.0202(14) 0.045(2) -0.0085(14) -0.0102(15) -0.0125(13)
C6 0.0279(15) 0.0211(13) 0.0208(15) -0.0113(11) 0.0088(12) -0.0167(12)
C40 0.045(2) 0.0400(18) 0.0329(18) -0.0139(15) 0.0127(15) -0.0323(16)
C41 0.0366(17) 0.0327(16) 0.0327(17) -0.0188(14) 0.0169(14) -0.0266(14)
C15 0.0292(17) 0.0287(16) 0.055(2) -0.0226(16) 0.0195(16) -0.0167(14)
C4 0.0315(15) 0.0161(13) 0.0262(16) -0.0089(11) 0.0068(12) -0.0099(12)
C33 0.088(3) 0.051(2) 0.037(2) -0.0247(18) 0.034(2) -0.058(2)
C8 0.0268(15) 0.0294(15) 0.0253(16) -0.0166(13) 0.0117(12) -0.0197(13)
C18 0.0248(14) 0.0212(13) 0.0255(16) -0.0110(12) 0.0090(12) -0.0129(12)
C31 0.067(2) 0.0268(16) 0.0300(18) -0.0146(14) 0.0184(16) -0.0307(16)
C1 0.0434(18) 0.0178(14) 0.0305(17) -0.0084(12) 0.0066(14) -0.0106(13)
C1L 0.054(2) 0.0397(19) 0.0317(19) -0.0239(16) 0.0251(17) -0.0352(17)
C16 0.0262(15) 0.0278(15) 0.044(2) -0.0144(14) 0.0112(14) -0.0168(13)
C5 0.0456(18) 0.0212(14) 0.0226(16) -0.0096(12) 0.0096(13) -0.0193(13)
C34 0.067(2) 0.049(2) 0.0311(18) -0.0211(16) 0.0224(17) -0.0477(19)
C22 0.0256(15) 0.0189(13) 0.0286(16) -0.0104(12) 0.0041(12) -0.0106(12)
C35 0.056(2) 0.0399(17) 0.0231(16) -0.0209(14) 0.0195(15) -0.0376(17)
C36 0.0367(17) 0.0342(16) 0.0329(17) -0.0170(14) 0.0192(14) -0.0294(14)
C9 0.0293(15) 0.0257(14) 0.0213(15) -0.0091(12) 0.0027(12) -0.0165(12)
C2L 0.0422(19) 0.0352(17) 0.042(2) -0.0187(16) 0.0119(16) -0.0188(15)
C10 0.0235(14) 0.0218(13) 0.0267(16) -0.0121(12) 0.0048(12) -0.0134(12)
C25 0.0244(14) 0.0251(14) 0.0275(16) -0.0142(12) 0.0038(12) -0.0113(12)
C26 0.0265(15) 0.0230(14) 0.043(2) -0.0189(14) 0.0044(14) -0.0096(12)
C32 0.090(3) 0.0351(18) 0.035(2) -0.0175(16) 0.027(2) -0.045(2)
Cl40 0.0527(5) 0.0930(7) 0.0537(6) -0.0573(6) 0.0371(5) -0.0529(5)
N1A 0.025(3) 0.029(3) 0.034(3) -0.010(2) 0.007(2) -0.015(3)
C1A 0.029(4) 0.025(4) 0.022(4) -0.017(3) 0.005(3) -0.001(3)
C2S 0.029(3) 0.044(4) 0.057(5) -0.023(4) 0.003(3) -0.012(3)
N1S 0.025(3) 0.035(3) 0.035(3) -0.007(2) 0.001(2) -0.007(2)
C2A 0.035(4) 0.026(3) 0.033(4) -0.008(3) -0.004(3) -0.009(3)
C1S 0.018(3) 0.036(3) 0.028(3) -0.007(3) 0.003(2) -0.001(3)
C2B 0.088(4) 0.046(3) 0.053(3) -0.005(3) 0.027(3) -0.003(3)
C1B 0.088(4) 0.046(3) 0.053(3) -0.005(3) 0.027(3) -0.003(3)
N1B 0.088(4) 0.046(3) 0.053(3) -0.005(3) 0.027(3) -0.003(3)

loop_
_atom_type_symbol
_atom_type_description
_atom_type_scat_dispersion_real
_atom_type_scat_dispersion_imag
_atom_type_scat_source
C C 0.0033 0.0016 'International Tables Vol C Tables 4.2.6.8 and 6.1.1.4'
H H 0.0000 0.0000 'International Tables Vol C Tables 4.2.6.8 and 6.1.1.4'
N N 0.0061 0.0033 'International Tables Vol C Tables 4.2.6.8 and 6.1.1.4'
Fe Fe 0.3463 0.8444 'International Tables Vol C Tables 4.2.6.8 and 6.1.1.4'
Cl Cl 0.1484 0.1585 'International Tables Vol C Tables 4.2.6.8 and 6.1.1.4'
Co Co 0.3494 0.9721 'International Tables Vol C Tables 4.2.6.8 and 6.1.1.4'

loop_
_geom_angle_atom_site_label_1
_geom_angle_atom_site_label_2
_geom_angle_atom_site_label_3
_geom_angle
N5 Co3 N2 85.99(9)
N5 Co3 N1 148.73(9)
N2 Co3 N1 97.75(10)
N5 Co3 N4 111.59(9)
N2 Co3 N4 156.02(9)
N1 Co3 N4 75.92(9)
N5 Co3 Co2 155.99(7)
N2 Co3 Co2 102.78(7)
N1 Co3 Co2 53.13(6)
N4 Co3 Co2 54.73(6)
N5 Co3 Fe1 108.27(7)
N2 Co3 Fe1 53.22(7)
N1 Co3 Fe1 98.48(7)
N4 Co3 Fe1 104.22(6)
Co2 Co3 Fe1 62.790(17)
N6 Co2 N3 85.04(11)
N6 Co2 N1 160.97(9)
N3 Co2 N1 95.78(10)
N6 Co2 N4 108.85(10)
N3 Co2 N4 157.15(10)
N1 Co2 N4 77.04(9)
N6 Co2 Co3 144.23(7)
N3 Co2 Co3 102.43(7)
N1 Co2 Co3 54.16(6)
N4 Co2 Co3 55.69(7)
N6 Co2 Fe1 96.34(8)
N3 Co2 Fe1 53.96(7)
N1 Co2 Fe1 99.50(7)
N4 Co2 Fe1 105.28(7)
Co3 Co2 Fe1 63.214(16)
N2 Fe1 N3 97.89(9)
N2 Fe1 N1L 92.24(10)
N3 Fe1 N1L 92.35(10)
N2 Fe1 Cl40 135.31(6)
N3 Fe1 Cl40 125.18(7)
N1L Fe1 Cl40 96.86(8)
N2 Fe1 Co2 91.17(7)
N3 Fe1 Co2 48.02(7)
N1L Fe1 Co2 140.28(7)
Cl40 Fe1 Co2 108.07(3)
N2 Fe1 Co3 47.72(7)
N3 Fe1 Co3 90.40(6)
N1L Fe1 Co3 139.80(8)
Cl40 Fe1 Co3 113.90(4)
Co2 Fe1 Co3 53.996(15)
C1L N1L Fe1 171.4(3)
C35 N6 C36 116.4(2)
C35 N6 Co2 114.8(2)
C36 N6 Co2 128.39(19)
C23 N5 C24 120.7(2)
C23 N5 Co3 114.12(17)
C24 N5 Co3 124.54(18)
C11 N4 C12 117.5(2)
C11 N4 Co2 109.49(16)
C12 N4 Co2 123.54(17)
C11 N4 Co3 98.37(16)
C12 N4 Co3 127.94(17)
Co2 N4 Co3 69.57(8)
C6 N1 C3 116.0(2)
C6 N1 Co2 111.62(17)
C3 N1 Co2 124.88(17)
C6 N1 Co3 100.60(15)
C3 N1 Co3 121.63(18)
Co2 N1 Co3 72.70(7)
C18 N2 C4 112.8(2)
C18 N2 Co3 111.27(17)
C4 N2 Co3 123.60(18)
C18 N2 Fe1 115.12(16)
C4 N2 Fe1 110.78(15)
Co3 N2 Fe1 79.06(9)
C30 N3 C5 114.7(2)
C30 N3 Co2 111.9(2)
C5 N3 Co2 124.75(18)
C30 N3 Fe1 107.15(17)
C5 N3 Fe1 113.41(17)
Co2 N3 Fe1 78.02(8)
C17 C12 C13 119.1(3)
C17 C12 N4 121.8(2)
C13 C12 N4 119.1(3)
C19 C20 C21 119.9(3)
C19 C20 H20 120.0
C21 C20 H20 120.0
C27 C28 C29 120.4(3)
C27 C28 H28 119.8
C29 C28 H28 119.8
C16 C17 C12 120.8(3)
C16 C17 H17 119.6
C12 C17 H17 119.6
C28 C29 C24 120.6(3)
C28 C29 H29 119.7
C24 C29 H29 119.7
C10 C11 C6 119.5(2)
C10 C11 N4 128.7(2)
C6 C11 N4 111.2(2)
N5 C23 C22 127.1(2)
N5 C23 C18 114.6(2)
C22 C23 C18 118.1(3)
C15 C14 C13 121.0(3)
C15 C14 H14 119.5
C13 C14 H14 119.5
C38 C37 C36 120.3(3)
C38 C37 H37 119.9
C36 C37 H37 119.9
C18 C19 C20 119.8(3)
C18 C19 H19 120.1
C20 C19 H19 120.1
C38 C39 C40 119.7(3)
C38 C39 H39 120.2
C40 C39 H39 120.2
C31 C30 C35 120.7(3)
C31 C30 N3 125.7(3)
C35 C30 N3 113.6(3)
C14 C13 C12 119.6(3)
C14 C13 H13 120.2
C12 C13 H13 120.2
C29 C24 C25 118.8(3)
C29 C24 N5 118.2(2)
C25 C24 N5 122.8(3)
N1 C3 C2 114.0(2)
N1 C3 H3A 108.7
C2 C3 H3A 108.7
N1 C3 H3B 108.7
C2 C3 H3B 108.7
H3A C3 H3B 107.6
C6 C7 C8 119.3(2)
C6 C7 H7 120.4
C8 C7 H7 120.4
C22 C21 C20 120.9(3)
C22 C21 H21 119.5
C20 C21 H21 119.5
C3 C2 C5 111.9(2)
C3 C2 C4 112.8(2)
C5 C2 C4 113.1(2)
C3 C2 C1 106.5(2)
C5 C2 C1 106.5(2)
C4 C2 C1 105.3(2)
C37 C38 C39 120.3(3)
C37 C38 H38 119.8
C39 C38 H38 119.8
C26 C27 C28 119.4(3)
C26 C27 H27 120.3
C28 C27 H27 120.3
C7 C6 C11 120.7(3)
C7 C6 N1 127.6(2)
C11 C6 N1 111.4(2)
C41 C40 C39 120.0(3)
C41 C40 H40 120.0
C39 C40 H40 120.0
C40 C41 C36 120.4(3)
C40 C41 H41 119.8
C36 C41 H41 119.8
C14 C15 C16 119.7(3)
C14 C15 H15 120.2
C16 C15 H15 120.2
N2 C4 C2 116.7(2)
N2 C4 H4A 108.1
C2 C4 H4A 108.1
N2 C4 H4B 108.1
C2 C4 H4B 108.1
H4A C4 H4B 107.3
C32 C33 C34 121.7(3)
C32 C33 H33 119.2
C34 C33 H33 119.2
C9 C8 C7 120.5(2)
C9 C8 H8 119.7
C7 C8 H8 119.7
C19 C18 C23 120.8(2)
C19 C18 N2 125.4(2)
C23 C18 N2 113.8(2)
C32 C31 C30 119.5(4)
C32 C31 H31 120.2
C30 C31 H31 120.2
C2 C1 H1A 109.5
C2 C1 H1B 109.5
H1A C1 H1B 109.5
C2 C1 H1C 109.5
H1A C1 H1C 109.5
H1B C1 H1C 109.5
N1L C1L C2L 177.8(3)
C17 C16 C15 119.8(3)
C17 C16 H16 120.1
C15 C16 H16 120.1
N3 C5 C2 115.5(2)
N3 C5 H5A 108.4
C2 C5 H5A 108.4
N3 C5 H5B 108.4
C2 C5 H5B 108.4
H5A C5 H5B 107.5
C33 C34 C35 118.8(4)
C33 C34 H34 120.6
C35 C34 H34 120.6
C21 C22 C23 120.2(3)
C21 C22 H22 119.9
C23 C22 H22 119.9
N6 C35 C34 126.4(3)
N6 C35 C30 114.3(3)
C34 C35 C30 119.2(3)
C37 C36 C41 119.3(3)
C37 C36 N6 120.9(3)
C41 C36 N6 119.8(3)
C8 C9 C10 120.4(3)
C8 C9 H9 119.8
C10 C9 H9 119.8
C1L C2L H2LA 109.5
C1L C2L H2LB 109.5
H2LA C2L H2LB 109.5
C1L C2L H2LC 109.5
H2LA C2L H2LC 109.5
H2LB C2L H2LC 109.5
C11 C10 C9 119.4(3)
C11 C10 H10 120.3
C9 C10 H10 120.3
C26 C25 C24 119.9(3)
C26 C25 H25 120.0
C24 C25 H25 120.0
C27 C26 C25 120.8(3)
C27 C26 H26 119.6
C25 C26 H26 119.6
C31 C32 C33 120.0(3)
C31 C32 H32 120.0
C33 C32 H32 120.0
N1A C1A C2A 175.8(7)
C1S C2S H2SA 109.5
C1S C2S H2SB 109.5
H2SA C2S H2SB 109.5
C1S C2S H2SC 109.5
H2SA C2S H2SC 109.5
H2SB C2S H2SC 109.5
N1S C1S C2S 179.3(7)
C1B C2B H2BA 109.5
C1B C2B H2BB 109.5
H2BA C2B H2BB 109.5
C1B C2B H2BC 109.5
H2BA C2B H2BC 109.5
H2BB C2B H2BC 109.5
N1B C1B C2B 176.2(12)

loop_
_geom_bond_atom_site_label_1
_geom_bond_atom_site_label_2
_geom_bond_distance
Co3 N5 1.865(2)
Co3 N2 1.910(2)
Co3 N1 1.950(2)
Co3 N4 2.025(2)
Co3 Co2 2.2971(5)
Co3 Fe1 2.5348(6)
Co2 N6 1.855(2)
Co2 N3 1.919(2)
Co2 N1 1.925(2)
Co2 N4 2.001(2)
Co2 Fe1 2.5253(6)
Fe1 N2 2.068(2)
Fe1 N3 2.088(2)
Fe1 N1L 2.129(3)
Fe1 Cl40 2.2348(9)
N1L C1L 1.136(4)
N6 C35 1.390(4)
N6 C36 1.433(4)
N5 C23 1.384(4)
N5 C24 1.420(3)
N4 C11 1.431(3)
N4 C12 1.434(3)
N1 C6 1.422(3)
N1 C3 1.461(3)
N2 C18 1.429(3)
N2 C4 1.490(3)
N3 C30 1.418(3)
N3 C5 1.473(4)
C12 C17 1.388(4)
C12 C13 1.397(4)
C20 C19 1.388(4)
C20 C21 1.393(4)
C20 H20 0.9500
C28 C27 1.383(4)
C28 C29 1.382(4)
C28 H28 0.9500
C17 C16 1.388(4)
C17 H17 0.9500
C29 C24 1.389(4)
C29 H29 0.9500
C11 C10 1.385(4)
C11 C6 1.408(4)
C23 C22 1.408(4)
C23 C18 1.420(4)
C14 C15 1.371(5)
C14 C13 1.392(4)
C14 H14 0.9500
C37 C38 1.383(5)
C37 C36 1.392(4)
C37 H37 0.9500
C19 C18 1.382(4)
C19 H19 0.9500
C39 C38 1.386(5)
C39 C40 1.392(4)
C39 H39 0.9500
C30 C31 1.398(4)
C30 C35 1.406(5)
C13 H13 0.9500
C24 C25 1.401(4)
C3 C2 1.521(4)
C3 H3A 0.9900
C3 H3B 0.9900
C7 C6 1.384(4)
C7 C8 1.387(4)
C7 H7 0.9500
C21 C22 1.375(4)
C21 H21 0.9500
C2 C5 1.531(4)
C2 C4 1.541(4)
C2 C1 1.547(4)
C38 H38 0.9500
C27 C26 1.382(4)
C27 H27 0.9500
C40 C41 1.384(4)
C40 H40 0.9500
C41 C36 1.391(4)
C41 H41 0.9500
C15 C16 1.392(4)
C15 H15 0.9500
C4 H4A 0.9900
C4 H4B 0.9900
C33 C32 1.380(6)
C33 C34 1.396(5)
C33 H33 0.9500
C8 C9 1.385(4)
C8 H8 0.9500
C31 C32 1.385(4)
C31 H31 0.9500
C1 H1A 0.9800
C1 H1B 0.9800
C1 H1C 0.9800
C1L C2L 1.449(5)
C16 H16 0.9500
C5 H5A 0.9900
C5 H5B 0.9900
C34 C35 1.406(4)
C34 H34 0.9500
C22 H22 0.9500
C9 C10 1.400(4)
C9 H9 0.9500
C2L H2LA 0.9800
C2L H2LB 0.9800
C2L H2LC 0.9800
C10 H10 0.9500
C25 C26 1.382(4)
C25 H25 0.9500
C26 H26 0.9500
C32 H32 0.9500
N1A C1A 1.187(9)
C1A C2A 1.411(9)
C2S C1S 1.462(9)
C2S H2SA 0.9800
C2S H2SB 0.9800
C2S H2SC 0.9800
N1S C1S 1.143(8)
C2A H2AA 0.9800
C2A H2AB 0.9800
C2A H2AC 0.9800
C2B C1B 1.387(12)
C2B H2BA 0.9800
C2B H2BB 0.9800
C2B H2BC 0.9800
C1B N1B 1.111(14)
